data_1100171
loop_
_publ_author_name
'Mohammad Abul-Haj'
'Miguel Quiros'
'Juan M. Salas'

_journal_name_full Polyhedron
_journal_page_first 2373
_journal_page_last 2379
_journal_paper_doi 10.1016/j.poly.2004.07.024
_journal_volume 23
_journal_year 2004
_chemical_formula_sum 'C22 H40 N14 O11 Pd2'
_chemical_formula_weight 889.48
_chemical_name_systematic
;
 Bis(4,5-dihydro-1,2,4-triazolo[1,5-a]pyrimidinate-5-one-mu-N3,N4)
bis(trans-diaminociclohexane) dipalladium(II) nitrate tetrahydrate
;
_space_group_IT_number 14
_symmetry_cell_setting monoclinic
_symmetry_space_group_name_Hall '-P 2ybc'
_symmetry_space_group_name_H-M 'P 1 21/c 1'
_atom_sites_solution_hydrogens geom
_atom_sites_solution_primary direct
_atom_sites_solution_secondary difmap
_cell_angle_alpha 90.00
_cell_angle_beta 104.117(10)
_cell_angle_gamma 90.00
_cell_formula_units_Z 4
_cell_length_a 10.2842(15)
_cell_length_b 18.920(3)
_cell_length_c 18.450(3)
_cell_measurement_reflns_used 40
_cell_measurement_temperature 293(2)
_cell_measurement_theta_max 12.38
_cell_measurement_theta_min 4.68
_cell_volume 3481.5(9)
_diffrn_ambient_temperature 293(2)
_diffrn_measured_fraction_theta_full 0.999
_diffrn_measured_fraction_theta_max 0.999
_diffrn_measurement_device_type 'Siemens P4'
_diffrn_measurement_method '2\q/\w scans'
_diffrn_radiation_monochromator graphite
_diffrn_radiation_source 'fine-focus sealed tube'
_diffrn_radiation_type MoK\a
_diffrn_radiation_wavelength 0.71073
_diffrn_reflns_av_R_equivalents 0.0243
_diffrn_reflns_av_sigmaI/netI 0.0373
_diffrn_reflns_limit_h_max 11
_diffrn_reflns_limit_h_min -1
_diffrn_reflns_limit_k_max 20
_diffrn_reflns_limit_k_min -1
_diffrn_reflns_limit_l_max 19
_diffrn_reflns_limit_l_min -19
_diffrn_reflns_number 5841
_diffrn_reflns_theta_full 22.50
_diffrn_reflns_theta_max 22.50
_diffrn_reflns_theta_min 1.57
_diffrn_standards_decay_% 18.45
_diffrn_standards_interval_count 97
_diffrn_standards_number 3
_exptl_absorpt_coefficient_mu 1.106
_exptl_absorpt_correction_T_max ?
_exptl_absorpt_correction_T_min ?
_exptl_absorpt_correction_type none
_exptl_absorpt_process_details ?
_exptl_crystal_colour ?
_exptl_crystal_density_diffrn 1.697
_exptl_crystal_density_meas ?
_exptl_crystal_density_method 'not measured'
_exptl_crystal_description ?
_exptl_crystal_F_000 1800
_exptl_crystal_size_max 0.40
_exptl_crystal_size_mid 0.20
_exptl_crystal_size_min 0.10
_geom_special_details
;
 All esds (except the esd in the dihedral angle between two l.s. planes)
 are estimated using the full covariance matrix.  The cell esds are taken
 into account individually in the estimation of esds in distances, angles
 and torsion angles; correlations between esds in cell parameters are only
 used when they are defined by crystal symmetry.  An approximate (isotropic)
 treatment of cell esds is used for estimating esds involving l.s. planes.
;
_refine_diff_density_max 1.089
_refine_diff_density_min -0.611
_refine_diff_density_rms 0.101
_refine_ls_extinction_coef ?
_refine_ls_extinction_method none
_refine_ls_goodness_of_fit_ref 1.136
_refine_ls_hydrogen_treatment mixed
_refine_ls_matrix_type full
_refine_ls_number_parameters 425
_refine_ls_number_reflns 4542
_refine_ls_number_restraints 0
_refine_ls_restrained_S_all 1.136
_refine_ls_R_factor_all 0.0604
_refine_ls_R_factor_gt 0.0487
_refine_ls_shift/su_max 0.002
_refine_ls_shift/su_mean 0.000
_refine_ls_structure_factor_coef Fsqd
_refine_ls_weighting_details 'calc w=1/[\s^2^(Fo^2^)+(0.0450P)^2^+16.0000P] where P=(Fo^2^+2Fc^2^)/3'
_refine_ls_weighting_scheme calc
_refine_ls_wR_factor_gt 0.1171
_refine_ls_wR_factor_ref 0.1238
_reflns_number_gt 3834
_reflns_number_total 4542
_reflns_threshold_expression >2sigma(I)
_cod_original_sg_symbol_H-M 'P 2(1)/c'
_cod_database_code 1100171

loop_
_symmetry_equiv_pos_as_xyz
'x, y, z'
'-x, y+1/2, -z+1/2'
'-x, -y, -z'
'x, -y-1/2, z-1/2'

loop_
_atom_site_label
_atom_site_type_symbol
_atom_site_fract_x
_atom_site_fract_y
_atom_site_fract_z
_atom_site_U_iso_or_equiv
_atom_site_adp_type
_atom_site_occupancy
_atom_site_symmetry_multiplicity
_atom_site_calc_flag
_atom_site_refinement_flags
_atom_site_disorder_assembly
_atom_site_disorder_group
Pd1 Pd 0.49372(6) 0.60688(3) 0.21038(3) 0.03507(19) Uani 1 1 d . A .
Pd2 Pd 0.51742(6) 0.45859(3) 0.30024(3) 0.03513(19) Uani 1 1 d . A .
N1A N 0.1577(8) 0.5243(4) 0.0572(4) 0.066(2) Uani 1 1 d . . .
C2A C 0.2453(9) 0.5709(5) 0.0892(5) 0.061(2) Uani 1 1 d . . .
H2A H 0.2472 0.6163 0.0702 0.073 Uiso 1 1 d R . .
N3A N 0.3331(6) 0.5497(3) 0.1540(3) 0.0450(16) Uani 1 1 d . . .
C3AA C 0.2995(7) 0.4830(4) 0.1623(4) 0.0421(19) Uani 1 1 d . . .
N4A N 0.3526(6) 0.4360(3) 0.2154(3) 0.0415(15) Uani 1 1 d . . .
C5A C 0.2990(9) 0.3689(4) 0.2102(5) 0.052(2) Uani 1 1 d . . .
O5A O 0.3462(7) 0.3242(3) 0.2597(4) 0.0664(17) Uani 1 1 d . . .
C6A C 0.1854(10) 0.3548(5) 0.1490(5) 0.069(3) Uani 1 1 d . . .
H6A H 0.1470 0.3101 0.1445 0.082 Uiso 1 1 d R . .
C7A C 0.1333(10) 0.4033(5) 0.0980(5) 0.067(3) Uani 1 1 d . . .
H7A H 0.0586 0.3937 0.0593 0.080 Uiso 1 1 d R . .
N8A N 0.1927(7) 0.4676(4) 0.1050(4) 0.0533(18) Uani 1 1 d . . .
N1B N 0.3199(8) 0.5528(4) 0.4496(4) 0.0586(19) Uani 1 1 d . . .
C2B C 0.3704(8) 0.5012(4) 0.4181(4) 0.050(2) Uani 1 1 d . . .
H2B H 0.3792 0.4555 0.4372 0.060 Uiso 1 1 d R . .
N3B N 0.4099(6) 0.5200(3) 0.3547(3) 0.0411(15) Uani 1 1 d . . .
C3AB C 0.3835(7) 0.5884(4) 0.3463(4) 0.0376(17) Uani 1 1 d . . .
N4B N 0.4029(6) 0.6339(3) 0.2939(3) 0.0376(14) Uani 1 1 d . . .
C5B C 0.3666(8) 0.7031(4) 0.2988(5) 0.049(2) Uani 1 1 d . . .
O5B O 0.3822(7) 0.7457(3) 0.2504(3) 0.0673(18) Uani 1 1 d . B .
C6B C 0.3103(10) 0.7236(4) 0.3611(5) 0.061(3) Uani 1 1 d . . .
H6B H 0.2855 0.7704 0.3653 0.073 Uiso 1 1 d R . .
C7B C 0.2904(10) 0.6775(5) 0.4109(5) 0.062(2) Uani 1 1 d . . .
H7B H 0.2546 0.6908 0.4505 0.074 Uiso 1 1 d R . .
N8B N 0.3268(7) 0.6093(3) 0.4029(3) 0.0483(17) Uani 1 1 d . . .
C1P C 0.7766(18) 0.6391(10) 0.2251(10) 0.051(3) Uiso 0.50 1 d P A 1
H1P H 0.8021 0.5918 0.2414 0.062 Uiso 0.50 1 d PR A 1
C1P' C 0.7520(18) 0.6597(10) 0.2053(10) 0.051(3) Uiso 0.50 1 d P A 2
H1P' H 0.7177 0.6971 0.1708 0.062 Uiso 0.50 1 d PR A 2
N1P N 0.6602(6) 0.6653(3) 0.2550(3) 0.0427(15) Uani 1 1 d . . .
H11P H 0.6814 0.6611 0.3051 0.051 Uiso 0.50 1 d PR A 1
H12P H 0.6445 0.7112 0.2432 0.051 Uiso 0.50 1 d PR A 1
H13P H 0.7021 0.6479 0.3000 0.051 Uiso 0.50 1 d PR A 2
H14P H 0.6373 0.7105 0.2608 0.051 Uiso 0.50 1 d PR A 2
C2P C 0.8928(9) 0.6876(6) 0.2377(6) 0.070(3) Uani 1 1 d . . .
H21P H 0.9289 0.6920 0.2907 0.084 Uiso 0.50 1 d PR A 1
H22P H 0.8642 0.7337 0.2183 0.084 Uiso 0.50 1 d PR A 1
H23P H 0.9330 0.6596 0.2808 0.084 Uiso 0.50 1 d PR A 2
H24P H 0.8922 0.7361 0.2529 0.084 Uiso 0.50 1 d PR A 2
C3P C 0.999(2) 0.6607(12) 0.2034(11) 0.067(4) Uiso 0.50 1 d P A 1
H31P H 1.0244 0.6131 0.2186 0.081 Uiso 0.50 1 d PR A 1
H32P H 1.0774 0.6903 0.2161 0.081 Uiso 0.50 1 d PR A 1
C4P C 0.926(2) 0.6650(13) 0.1083(12) 0.077(4) Uiso 0.50 1 d P A 1
H41P H 0.9894 0.6541 0.0795 0.092 Uiso 0.50 1 d PR A 1
H42P H 0.8898 0.7113 0.0947 0.092 Uiso 0.50 1 d PR A 1
C3P' C 0.977(2) 0.6782(12) 0.1758(12) 0.067(4) Uiso 0.50 1 d P A 2
H33P H 1.0707 0.6828 0.1994 0.081 Uiso 0.50 1 d PR A 2
H34P H 0.9531 0.7166 0.1411 0.081 Uiso 0.50 1 d PR A 2
C4P' C 0.957(2) 0.6192(12) 0.1349(12) 0.077(4) Uiso 0.50 1 d P A 2
H43P H 0.9842 0.5802 0.1685 0.092 Uiso 0.50 1 d PR A 2
H44P H 1.0107 0.6189 0.0992 0.092 Uiso 0.50 1 d PR A 2
C5P C 0.8095(10) 0.6072(7) 0.0955(6) 0.086(3) Uani 1 1 d . . .
H51P H 0.8416 0.5625 0.1173 0.103 Uiso 0.50 1 d PR A 1
H52P H 0.7698 0.6009 0.0432 0.103 Uiso 0.50 1 d PR A 1
H53P H 0.7965 0.5656 0.0649 0.103 Uiso 0.50 1 d PR A 2
H54P H 0.7791 0.6475 0.0643 0.103 Uiso 0.50 1 d PR A 2
C6P C 0.7056(16) 0.6416(10) 0.1364(9) 0.048(3) Uiso 0.50 1 d P A 1
H6P H 0.6757 0.6879 0.1185 0.057 Uiso 0.50 1 d PR A 1
C6P' C 0.7292(16) 0.6034(10) 0.1558(9) 0.048(3) Uiso 0.50 1 d P A 2
H6P' H 0.7665 0.5637 0.1862 0.057 Uiso 0.50 1 d PR A 2
N6P N 0.5900(6) 0.5874(4) 0.1292(3) 0.0475(16) Uani 1 1 d . . .
H61P H 0.5324 0.5913 0.0841 0.057 Uiso 0.50 1 d PR A 1
H62P H 0.6237 0.5433 0.1340 0.057 Uiso 0.50 1 d PR A 1
H63P H 0.5560 0.6151 0.0894 0.057 Uiso 0.50 1 d PR A 2
H64P H 0.5778 0.5420 0.1147 0.057 Uiso 0.50 1 d PR A 2
C1Q C 0.7855(16) 0.4225(9) 0.2869(9) 0.042(3) Uiso 0.50 1 d P A 1
H1Q H 0.7989 0.4694 0.2703 0.051 Uiso 0.50 1 d PR A 1
C1Q' C 0.7739(15) 0.3955(9) 0.3083(9) 0.042(3) Uiso 0.50 1 d P A 2
H1Q' H 0.7681 0.3589 0.3434 0.051 Uiso 0.50 1 d PR A 2
N1Q N 0.6410(6) 0.3996(3) 0.2541(3) 0.0402(15) Uani 1 1 d . . .
H11Q H 0.6200 0.4057 0.2042 0.048 Uiso 0.50 1 d PR A 1
H12Q H 0.6316 0.3535 0.2637 0.048 Uiso 0.50 1 d PR A 1
H13Q H 0.6512 0.4202 0.2118 0.048 Uiso 0.50 1 d PR A 2
H14Q H 0.6062 0.3562 0.2427 0.048 Uiso 0.50 1 d PR A 2
C2Q C 0.8878(9) 0.3742(6) 0.2704(5) 0.065(3) Uani 1 1 d . . .
H21Q H 0.8794 0.3728 0.2175 0.078 Uiso 0.50 1 d PR A 1
H22Q H 0.8751 0.3273 0.2872 0.078 Uiso 0.50 1 d PR A 1
H23Q H 0.8918 0.4085 0.2326 0.078 Uiso 0.50 1 d PR A 2
H24Q H 0.8697 0.3288 0.2470 0.078 Uiso 0.50 1 d PR A 2
C3Q C 1.028(2) 0.4018(12) 0.3106(11) 0.065(4) Uiso 0.50 1 d P A 1
H31Q H 1.0375 0.4502 0.2972 0.079 Uiso 0.50 1 d PR A 1
H32Q H 1.0962 0.3744 0.2965 0.079 Uiso 0.50 1 d PR A 1
C4Q C 1.040(2) 0.3947(13) 0.3965(12) 0.081(5) Uiso 0.50 1 d P A 1
H41Q H 1.1291 0.4059 0.4243 0.097 Uiso 0.50 1 d PR A 1
H42Q H 1.0175 0.3479 0.4095 0.097 Uiso 0.50 1 d PR A 1
C3Q' C 1.025(2) 0.3734(11) 0.3301(12) 0.065(4) Uiso 0.50 1 d P A 2
H33Q H 1.0972 0.3654 0.3065 0.079 Uiso 0.50 1 d PR A 2
H34Q H 1.0244 0.3354 0.3646 0.079 Uiso 0.50 1 d PR A 2
C4Q' C 1.046(2) 0.4389(13) 0.3739(13) 0.081(5) Uiso 0.50 1 d P A 2
H43Q H 1.0444 0.4771 0.3394 0.097 Uiso 0.50 1 d PR A 2
H44Q H 1.1308 0.4391 0.4097 0.097 Uiso 0.50 1 d PR A 2
C5Q C 0.9322(10) 0.4531(6) 0.4123(6) 0.083(3) Uani 1 1 d . . .
H51Q H 0.9461 0.4987 0.3924 0.099 Uiso 0.50 1 d PR A 1
H52Q H 0.9391 0.4576 0.4649 0.099 Uiso 0.50 1 d PR A 1
H53Q H 0.9494 0.4932 0.4451 0.099 Uiso 0.50 1 d PR A 2
H54Q H 0.9247 0.4119 0.4413 0.099 Uiso 0.50 1 d PR A 2
C6Q C 0.7949(16) 0.4234(10) 0.3723(9) 0.046(3) Uiso 0.50 1 d P A 1
H6Q H 0.7814 0.3772 0.3905 0.056 Uiso 0.50 1 d PR A 1
C6Q' C 0.8006(16) 0.4627(10) 0.3522(9) 0.046(3) Uiso 0.50 1 d P A 2
H6Q' H 0.8102 0.5008 0.3194 0.056 Uiso 0.50 1 d PR A 2
N6Q N 0.6851(6) 0.4749(3) 0.3825(3) 0.0460(16) Uani 1 1 d . . .
H61Q H 0.6671 0.4682 0.4273 0.055 Uiso 0.50 1 d PR A 1
H62Q H 0.7138 0.5197 0.3804 0.055 Uiso 0.50 1 d PR A 1
H63Q H 0.6878 0.4445 0.4203 0.055 Uiso 0.50 1 d PR A 2
H64Q H 0.6856 0.5192 0.4003 0.055 Uiso 0.50 1 d PR A 2
N1N N 0.7303(13) 0.6560(6) 0.4536(6) 0.103(3) Uani 1 1 d . . .
O1N O 0.6363(11) 0.6199(5) 0.4564(6) 0.131(4) Uani 1 1 d . A .
O2N O 0.8004(13) 0.6382(8) 0.4125(5) 0.166(6) Uani 1 1 d . A .
O3N O 0.7560(19) 0.7058(8) 0.4969(10) 0.244(9) Uani 1 1 d . A .
N2N N 0.5770(13) 0.4102(6) 0.0616(5) 0.087(3) Uani 1 1 d . . .
O4N O 0.6742(11) 0.4301(6) 0.1078(5) 0.123(3) Uani 1 1 d . A .
O5N O 0.4692(13) 0.4404(7) 0.0596(7) 0.162(5) Uani 1 1 d . A .
O6N O 0.5777(10) 0.3633(4) 0.0142(4) 0.103(3) Uani 1 1 d . A .
O1W O 0.4796(10) 0.3248(5) 0.4133(5) 0.118(3) Uani 1 1 d . . .
O2W O 0.2946(9) 0.7439(4) 0.0933(5) 0.106(3) Uani 1 1 d . . .
O3W O 0.0487(19) 0.7433(11) -0.0271(10) 0.158(6) Uiso 0.682(15) 1 d P B 1
O3W' O 0.127(4) 0.687(2) -0.039(2) 0.158(6) Uiso 0.318(15) 1 d P B 2

loop_
_atom_site_aniso_label
_atom_site_aniso_U_11
_atom_site_aniso_U_22
_atom_site_aniso_U_33
_atom_site_aniso_U_23
_atom_site_aniso_U_13
_atom_site_aniso_U_12
Pd1 0.0427(3) 0.0328(3) 0.0330(3) -0.0024(2) 0.0155(2) -0.0014(3)
Pd2 0.0466(4) 0.0277(3) 0.0339(3) -0.0035(2) 0.0152(3) -0.0019(3)
N1A 0.059(5) 0.066(5) 0.063(5) 0.007(4) -0.007(4) -0.010(4)
C2A 0.054(5) 0.056(6) 0.064(6) 0.009(5) -0.001(5) 0.000(5)
N3A 0.051(4) 0.041(4) 0.044(4) -0.004(3) 0.014(3) -0.009(3)
C3AA 0.040(4) 0.050(5) 0.040(4) -0.009(4) 0.017(4) -0.003(4)
N4A 0.046(4) 0.041(4) 0.040(4) -0.009(3) 0.016(3) -0.003(3)
C5A 0.059(5) 0.041(5) 0.061(5) -0.009(4) 0.022(5) -0.009(4)
O5A 0.084(5) 0.043(3) 0.067(4) 0.004(3) 0.010(3) -0.013(3)
C6A 0.074(6) 0.064(6) 0.071(6) -0.015(5) 0.021(5) -0.038(5)
C7A 0.064(6) 0.080(7) 0.052(5) 0.000(5) 0.005(5) -0.025(6)
N8A 0.051(4) 0.053(4) 0.054(4) -0.004(4) 0.010(3) -0.013(4)
N1B 0.084(5) 0.056(4) 0.049(4) 0.005(4) 0.042(4) 0.001(4)
C2B 0.065(5) 0.045(5) 0.050(5) 0.003(4) 0.032(4) -0.001(4)
N3B 0.056(4) 0.033(4) 0.041(3) -0.001(3) 0.025(3) 0.002(3)
C3AB 0.041(4) 0.037(4) 0.038(4) -0.005(3) 0.017(3) -0.003(3)
N4B 0.045(4) 0.030(3) 0.042(3) -0.002(3) 0.018(3) 0.001(3)
C5B 0.057(5) 0.038(5) 0.056(5) -0.004(4) 0.021(4) 0.006(4)
O5B 0.112(5) 0.035(3) 0.069(4) 0.012(3) 0.047(4) 0.009(3)
C6B 0.093(7) 0.041(5) 0.062(6) -0.002(4) 0.044(5) 0.019(5)
C7B 0.086(7) 0.058(6) 0.054(5) -0.007(5) 0.040(5) 0.020(5)
N8B 0.069(4) 0.046(4) 0.039(4) 0.000(3) 0.031(3) 0.005(3)
N1P 0.050(4) 0.035(4) 0.045(4) -0.007(3) 0.016(3) -0.005(3)
C2P 0.054(5) 0.069(6) 0.095(7) -0.020(6) 0.033(5) -0.010(5)
C5P 0.069(7) 0.119(9) 0.088(7) -0.037(7) 0.051(6) -0.014(7)
N6P 0.055(4) 0.055(4) 0.036(3) -0.006(3) 0.019(3) -0.004(3)
N1Q 0.053(4) 0.032(3) 0.039(3) -0.010(3) 0.018(3) 0.002(3)
C2Q 0.056(5) 0.079(7) 0.062(6) -0.012(5) 0.016(5) 0.008(5)
C5Q 0.063(6) 0.113(9) 0.063(6) -0.039(6) -0.001(5) 0.000(6)
N6Q 0.059(4) 0.048(4) 0.033(3) -0.011(3) 0.015(3) -0.002(3)
N1N 0.124(9) 0.093(8) 0.081(7) 0.012(6) 0.007(7) -0.036(8)
O1N 0.122(8) 0.096(7) 0.162(10) 0.006(6) 0.010(7) -0.022(6)
O2N 0.194(12) 0.240(15) 0.076(6) 0.045(8) 0.056(7) 0.072(11)
O3N 0.271(19) 0.153(12) 0.274(19) -0.101(13) 0.001(15) -0.081(12)
N2N 0.116(9) 0.099(8) 0.054(5) 0.004(5) 0.034(6) 0.001(7)
O4N 0.142(8) 0.162(9) 0.054(5) 0.015(5) 0.002(5) -0.036(7)
O5N 0.151(10) 0.179(11) 0.177(11) -0.069(9) 0.080(9) 0.009(9)
O6N 0.166(8) 0.077(5) 0.072(5) -0.007(4) 0.038(5) 0.032(5)
O1W 0.146(8) 0.107(7) 0.094(6) 0.010(5) 0.015(6) 0.020(6)
O2W 0.141(7) 0.088(5) 0.089(6) -0.012(5) 0.030(5) -0.005(5)

loop_
_atom_type_symbol
_atom_type_description
_atom_type_scat_dispersion_real
_atom_type_scat_dispersion_imag
_atom_type_scat_source
C C 0.0033 0.0016 'International Tables Vol C Tables 4.2.6.8 and 6.1.1.4'
H H 0.0000 0.0000 'International Tables Vol C Tables 4.2.6.8 and 6.1.1.4'
N N 0.0061 0.0033 'International Tables Vol C Tables 4.2.6.8 and 6.1.1.4'
O O 0.0106 0.0060 'International Tables Vol C Tables 4.2.6.8 and 6.1.1.4'
Pd Pd -0.9988 1.0072 'International Tables Vol C Tables 4.2.6.8 and 6.1.1.4'

loop_
_geom_angle_atom_site_label_1
_geom_angle_atom_site_label_2
_geom_angle_atom_site_label_3
_geom_angle
_geom_angle_site_symmetry_1
_geom_angle_site_symmetry_3
_geom_angle_publ_flag
N6P Pd1 N1P 83.2(2) . . ?
N6P Pd1 N3A 90.5(3) . . ?
N1P Pd1 N3A 173.2(2) . . ?
N6P Pd1 N4B 175.7(2) . . ?
N1P Pd1 N4B 93.1(2) . . ?
N3A Pd1 N4B 93.1(2) . . ?
N6P Pd1 Pd2 103.4(2) . . ?
N1P Pd1 Pd2 108.22(18) . . ?
N3A Pd1 Pd2 75.60(18) . . ?
N4B Pd1 Pd2 79.76(16) . . ?
N6Q Pd2 N1Q 83.8(2) . . ?
N6Q Pd2 N3B 90.5(2) . . ?
N1Q Pd2 N3B 174.3(3) . . ?
N6Q Pd2 N4A 176.3(2) . . ?
N1Q Pd2 N4A 92.9(2) . . ?
N3B Pd2 N4A 92.8(2) . . ?
N6Q Pd2 Pd1 101.26(19) . . ?
N1Q Pd2 Pd1 103.80(17) . . ?
N3B Pd2 Pd1 77.01(17) . . ?
N4A Pd2 Pd1 81.07(18) . . ?
C2A N1A N8A 101.1(7) . . ?
N1A C2A N3A 115.8(8) . . ?
C3AA N3A C2A 104.2(7) . . ?
C3AA N3A Pd1 130.4(5) . . ?
C2A N3A Pd1 124.7(6) . . ?
N3A C3AA N4A 130.2(7) . . ?
N3A C3AA N8A 107.3(7) . . ?
N4A C3AA N8A 122.4(7) . . ?
C3AA N4A C5A 118.4(7) . . ?
C3AA N4A Pd2 122.3(5) . . ?
C5A N4A Pd2 119.2(6) . . ?
O5A C5A N4A 119.6(8) . . ?
O5A C5A C6A 122.9(8) . . ?
N4A C5A C6A 117.4(8) . . ?
C7A C6A C5A 122.5(9) . . ?
C6A C7A N8A 117.2(8) . . ?
C7A N8A C3AA 121.9(8) . . ?
C7A N8A N1A 126.6(7) . . ?
C3AA N8A N1A 111.5(7) . . ?
C2B N1B N8B 102.3(6) . . ?
N1B C2B N3B 114.7(7) . . ?
C3AB N3B C2B 104.9(6) . . ?
C3AB N3B Pd2 128.5(5) . . ?
C2B N3B Pd2 125.6(5) . . ?
N3B C3AB N4B 130.3(6) . . ?
N3B C3AB N8B 107.9(6) . . ?
N4B C3AB N8B 121.9(7) . . ?
C3AB N4B C5B 118.2(6) . . ?
C3AB N4B Pd1 123.8(5) . . ?
C5B N4B Pd1 117.9(5) . . ?
O5B C5B N4B 119.2(7) . . ?
O5B C5B C6B 122.7(7) . . ?
N4B C5B C6B 118.2(7) . . ?
C7B C6B C5B 122.2(8) . . ?
C6B C7B N8B 117.2(7) . . ?
C7B N8B C3AB 122.3(7) . . ?
C7B N8B N1B 127.3(6) . . ?
C3AB N8B N1B 110.3(6) . . ?
C2P C1P N1P 114.7(13) . . ?
C2P C1P C6P 106.7(14) . . ?
N1P C1P C6P 99.0(12) . . ?
C6P' C1P' N1P 115.8(14) . . ?
C6P' C1P' C2P 121.3(15) . . ?
N1P C1P' C2P 115.1(13) . . ?
C1P' N1P Pd1 108.3(8) . . ?
C1P N1P Pd1 109.6(8) . . ?
C1P C2P C3P 111.8(13) . . ?
C1P' C2P C3P' 108.0(12) . . ?
C2P C3P C4P 103.4(15) . . ?
C5P C4P C3P 104.1(15) . . ?
C4P' C3P' C2P 117.4(18) . . ?
C3P' C4P' C5P 113.0(19) . . ?
C4P' C5P C6P' 107.9(12) . . ?
C6P C5P C4P 102.5(12) . . ?
N6P C6P C5P 106.2(11) . . ?
N6P C6P C1P 102.3(12) . . ?
C5P C6P C1P 106.1(13) . . ?
C1P' C6P' N6P 112.5(14) . . ?
C1P' C6P' C5P 113.9(14) . . ?
N6P C6P' C5P 115.6(11) . . ?
C6P' N6P Pd1 109.8(7) . . ?
C6P N6P Pd1 108.7(7) . . ?
C2Q C1Q N1Q 114.5(11) . . ?
C2Q C1Q C6Q 110.1(13) . . ?
N1Q C1Q C6Q 102.7(12) . . ?
N1Q C1Q' C6Q' 109.8(12) . . ?
N1Q C1Q' C2Q 112.3(11) . . ?
C6Q' C1Q' C2Q 113.8(13) . . ?
C1Q' N1Q Pd2 108.2(7) . . ?
C1Q N1Q Pd2 109.1(7) . . ?
C1Q C2Q C3Q 108.6(12) . . ?
C1Q' C2Q C3Q' 109.6(11) . . ?
C2Q C3Q C4Q 106.9(15) . . ?
C3Q C4Q C5Q 103.4(16) . . ?
C4Q' C3Q' C2Q 111.3(16) . . ?
C3Q' C4Q' C5Q 112.3(18) . . ?
C4Q' C5Q C6Q' 108.8(12) . . ?
C6Q C5Q C4Q 104.5(12) . . ?
C5Q C6Q N6Q 109.1(11) . . ?
C5Q C6Q C1Q 108.3(13) . . ?
N6Q C6Q C1Q 105.3(12) . . ?
N6Q C6Q' C1Q' 106.5(13) . . ?
N6Q C6Q' C5Q 113.6(11) . . ?
C1Q' C6Q' C5Q 107.7(13) . . ?
C6Q' N6Q Pd2 108.4(7) . . ?
C6Q N6Q Pd2 109.2(7) . . ?
O1N N1N O2N 118.5(14) . . ?
O1N N1N O3N 117.5(16) . . ?
O2N N1N O3N 123.8(16) . . ?
O4N N2N O5N 117.4(12) . . ?
O4N N2N O6N 124.9(13) . . ?
O5N N2N O6N 117.7(12) . . ?

loop_
_geom_bond_atom_site_label_1
_geom_bond_atom_site_label_2
_geom_bond_distance
_geom_bond_site_symmetry_2
_geom_bond_publ_flag
Pd1 N6P 2.019(6) . ?
Pd1 N1P 2.035(6) . ?
Pd1 N3A 2.036(6) . ?
Pd1 N4B 2.052(6) . ?
Pd1 Pd2 3.2378(9) . ?
Pd2 N6Q 2.024(6) . ?
Pd2 N1Q 2.029(6) . ?
Pd2 N3B 2.031(6) . ?
Pd2 N4A 2.052(6) . ?
N1A C2A 1.296(11) . ?
N1A N8A 1.381(10) . ?
C2A N3A 1.370(10) . ?
N3A C3AA 1.327(10) . ?
C3AA N4A 1.336(10) . ?
C3AA N8A 1.357(10) . ?
N4A C5A 1.377(10) . ?
C5A O5A 1.253(10) . ?
C5A C6A 1.437(13) . ?
C6A C7A 1.329(13) . ?
C7A N8A 1.353(11) . ?
N1B C2B 1.308(10) . ?
N1B N8B 1.386(9) . ?
C2B N3B 1.375(9) . ?
N3B C3AB 1.323(9) . ?
C3AB N4B 1.345(9) . ?
C3AB N8B 1.372(9) . ?
N4B C5B 1.372(10) . ?
C5B O5B 1.242(10) . ?
C5B C6B 1.460(11) . ?
C6B C7B 1.317(12) . ?
C7B N8B 1.362(10) . ?
C1P C2P 1.48(2) . ?
C1P N1P 1.518(19) . ?
C1P C6P 1.62(2) . ?
C1P' C6P' 1.39(2) . ?
C1P' N1P 1.471(19) . ?
C1P' C2P 1.52(2) . ?
C2P C3P 1.48(2) . ?
C2P C3P' 1.60(2) . ?
C3P C4P 1.74(3) . ?
C4P C5P 1.59(2) . ?
C3P' C4P' 1.34(3) . ?
C4P' C5P 1.53(2) . ?
C5P C6P' 1.539(18) . ?
C5P C6P 1.589(18) . ?
C6P N6P 1.551(18) . ?
C6P' N6P 1.428(17) . ?
C1Q C2Q 1.480(18) . ?
C1Q N1Q 1.524(17) . ?
C1Q C6Q 1.55(2) . ?
C1Q' N1Q 1.485(16) . ?
C1Q' C6Q' 1.50(2) . ?
C1Q' C2Q 1.557(18) . ?
C2Q C3Q 1.54(2) . ?
C2Q C3Q' 1.56(2) . ?
C3Q C4Q 1.57(3) . ?
C4Q C5Q 1.64(2) . ?
C3Q' C4Q' 1.47(3) . ?
C4Q' C5Q 1.53(2) . ?
C5Q C6Q 1.531(18) . ?
C5Q C6Q' 1.537(18) . ?
C6Q N6Q 1.537(17) . ?
C6Q' N6Q 1.450(17) . ?
N1N O1N 1.195(13) . ?
N1N O2N 1.215(14) . ?
N1N O3N 1.221(15) . ?
N2N O4N 1.204(12) . ?
N2N O5N 1.239(14) . ?
N2N O6N 1.249(12) . ?
O5A O1W 2.832(11) . ?
O5B O2W 2.817(10) . ?
N1P O2N 2.956(11) . ?
N1P O5A 3.019(8) 2_655 ?
N6P O6N 2.936(10) 3_665 ?
N6P O4N 3.153(13) . ?
N1Q O4N 2.860(10) . ?
N1Q O5B 2.921(8) 2_645 ?
N6Q N1B 3.155(9) 3_666 ?
O1W O2W 2.809(13) 2_645 ?
O2W O3W' 2.84(4) . ?
O2W O3W 2.93(2) . ?
